data_7118956
loop_
_publ_author_name
'Kumar, Arun'
'Dixit, Akanksha'
'Banerjee, Samya'
'Bhattacharyya, Arnab'
'Garai, Aditya'
'Karande, Anjali A.'
'Chakravarty, Akhil R.'

_publ_section_title
;
 Cellular imaging and mitochondria targeted photo-cytotoxicity in visible
 light by singlet oxygen using a BODIPY-appended oxovanadium(iv) DNA
 crosslinking agent
;
_journal_issue 7
_journal_name_full 'Med. Chem. Commun.'
_journal_page_first 1398
_journal_paper_doi 10.1039/C6MD00071A
_journal_volume 7
_journal_year 2016
_chemical_formula_moiety 'C19 H19 Cl2 N3 O V'
_chemical_formula_sum 'C19 H19 Cl2 N3 O V'
_chemical_formula_weight 427.21
_chemical_name_systematic
;
 ?
;
_space_group_crystal_system triclinic
_space_group_IT_number 2
_space_group_name_Hall '-P 1'
_space_group_name_H-M_alt 'P -1'
_symmetry_space_group_name_Hall '-P 1'
_symmetry_space_group_name_H-M 'P -1'
_atom_sites_solution_hydrogens geom
_audit_creation_method SHELXL-2013
_audit_update_record
;
2015-12-01 deposited with the CCDC.
2016-05-03 downloaded from the CCDC.
;
_cell_angle_alpha 97.587(4)
_cell_angle_beta 90.559(4)
_cell_angle_gamma 100.953(5)
_cell_formula_units_Z 4
_cell_length_a 10.7433(7)
_cell_length_b 12.8530(7)
_cell_length_c 14.5320(5)
_cell_measurement_reflns_used 5207
_cell_measurement_temperature 293(2)
_cell_measurement_theta_max 27.1760
_cell_measurement_theta_min 2.9760
_cell_volume 1951.58(18)
_computing_structure_refinement 'SHELXL-2013 (Sheldrick, 2013)'
_diffrn_ambient_temperature 293(2)
_diffrn_measured_fraction_theta_full 0.999
_diffrn_measured_fraction_theta_max 0.851
_diffrn_measurement_device_type 'Xcalibur, Eos, Nova'
_diffrn_radiation_type MoK\a
_diffrn_radiation_wavelength 0.71073
_diffrn_reflns_av_R_equivalents 0.0434
_diffrn_reflns_av_unetI/netI 0.0797
_diffrn_reflns_Laue_measured_fraction_full 0.999
_diffrn_reflns_Laue_measured_fraction_max 0.851
_diffrn_reflns_limit_h_max 14
_diffrn_reflns_limit_h_min -12
_diffrn_reflns_limit_k_max 12
_diffrn_reflns_limit_k_min -18
_diffrn_reflns_limit_l_max 20
_diffrn_reflns_limit_l_min -19
_diffrn_reflns_number 17131
_diffrn_reflns_point_group_measured_fraction_full 0.999
_diffrn_reflns_point_group_measured_fraction_max 0.851
_diffrn_reflns_theta_full 25.242
_diffrn_reflns_theta_max 30.310
_diffrn_reflns_theta_min 2.354
_exptl_absorpt_coefficient_mu 0.795
_exptl_absorpt_correction_T_max 1.00000
_exptl_absorpt_correction_T_min 0.79628
_exptl_absorpt_correction_type multi-scan
_exptl_crystal_colour green
_exptl_crystal_density_diffrn 1.454
_exptl_crystal_description block
_exptl_crystal_F_000 249
_exptl_crystal_size_max 0.50
_exptl_crystal_size_mid 0.30
_exptl_crystal_size_min 0.20
_refine_diff_density_max 0.352
_refine_diff_density_min -0.277
_refine_diff_density_rms 0.061
_refine_ls_extinction_method none
_refine_ls_goodness_of_fit_ref 1.011
_refine_ls_hydrogen_treatment constr
_refine_ls_matrix_type full
_refine_ls_number_parameters 469
_refine_ls_number_reflns 9970
_refine_ls_number_restraints 0
_refine_ls_restrained_S_all 1.011
_refine_ls_R_factor_all 0.1061
_refine_ls_R_factor_gt 0.0603
_refine_ls_shift/su_max 0.001
_refine_ls_shift/su_mean 0.000
_refine_ls_structure_factor_coef Fsqd
_refine_ls_weighting_details 'w=1/[\s^2^(Fo^2^)+(0.0496P)^2^] where P=(Fo^2^+2Fc^2^)/3'
_refine_ls_weighting_scheme calc
_refine_ls_wR_factor_gt 0.1193
_refine_ls_wR_factor_ref 0.1488
_reflns_Friedel_coverage 0.000
_reflns_number_gt 5925
_reflns_number_total 11721
_reflns_threshold_expression 'I > 2\s(I)'
_cod_data_source_file c6md00071a2.cif
_cod_data_source_block arc
_cod_depositor_comments 'Adding full bibliography for 7118956.cif.'
_cod_database_code 7118956
_shelx_space_group_comment
;
The symmetry employed for this shelxl refinement is uniquely defined
by the following loop, which should always be used as a source of
symmetry information in preference to the above space-group names.
They are only intended as comments.
;
_shelxl_version_number 2013-4

loop_
_space_group_symop_operation_xyz
'x, y, z'
'-x, -y, -z'

loop_
_atom_site_label
_atom_site_type_symbol
_atom_site_fract_x
_atom_site_fract_y
_atom_site_fract_z
_atom_site_U_iso_or_equiv
_atom_site_adp_type
_atom_site_occupancy
_atom_site_site_symmetry_order
_atom_site_calc_flag
_atom_site_refinement_flags_posn
_atom_site_refinement_flags_adp
V1 V 0.73247(6) 0.70792(4) 0.37370(3) 0.04558(16) Uani 1 1 d . .
V2 V 0.87100(5) 0.72301(4) 0.87430(3) 0.04525(16) Uani 1 1 d . .
Cl1 Cl 0.65471(9) 0.86460(7) 0.36251(6) 0.0594(2) Uani 1 1 d . .
Cl4 Cl 1.01361(10) 0.61126(8) 0.82566(6) 0.0692(3) Uani 1 1 d . .
Cl3 Cl 1.00603(9) 0.88534(7) 0.85789(6) 0.0618(3) Uani 1 1 d . .
Cl2 Cl 0.54172(10) 0.59493(7) 0.31575(6) 0.0643(3) Uani 1 1 d . .
C5 C 0.7523(3) 0.5535(2) 0.51324(19) 0.0430(7) Uani 1 1 d . .
N4 N 0.9617(2) 0.73933(19) 1.02748(14) 0.0411(6) Uani 1 1 d . .
N1 N 0.6513(2) 0.71501(19) 0.52647(15) 0.0412(6) Uani 1 1 d . .
N2 N 0.8830(3) 0.8023(2) 0.46301(16) 0.0455(6) Uani 1 1 d . .
N5 N 0.7513(2) 0.8070(2) 0.96063(15) 0.0438(6) Uani 1 1 d . .
N3 N 0.7841(2) 0.5746(2) 0.42777(15) 0.0433(6) Uani 1 1 d . .
N6 N 0.7670(3) 0.5893(2) 0.93167(15) 0.0438(6) Uani 1 1 d . .
C12 C 0.7241(3) 0.8151(2) 0.57777(19) 0.0452(8) Uani 1 1 d . .
H12A H 0.7192 0.8117 0.6440 0.054 Uiso 1 1 calc R U
H12B H 0.6867 0.8747 0.5644 0.054 Uiso 1 1 calc R U
C24 C 0.7821(3) 0.8330(2) 1.0523(2) 0.0452(7) Uani 1 1 d . .
C25 C 0.9133(3) 0.8276(3) 1.08170(19) 0.0478(8) Uani 1 1 d . .
H25A H 0.9691 0.8948 1.0750 0.057 Uiso 1 1 calc R U
H25B H 0.9148 0.8186 1.1469 0.057 Uiso 1 1 calc R U
C11 C 0.8601(3) 0.8339(2) 0.5521(2) 0.0473(8) Uani 1 1 d . .
C20 C 0.6383(4) 0.8208(3) 0.9304(2) 0.0584(9) Uani 1 1 d . .
H20 H 0.6171 0.8034 0.8673 0.070 Uiso 1 1 calc R U
C27 C 0.7986(3) 0.5716(2) 1.0168(2) 0.0461(8) Uani 1 1 d . .
C26 C 0.9179(3) 0.6367(3) 1.0636(2) 0.0538(9) Uani 1 1 d . .
H26A H 0.9042 0.6514 1.1295 0.065 Uiso 1 1 calc R U
H26B H 0.9843 0.5949 1.0563 0.065 Uiso 1 1 calc R U
C31 C 0.6673(4) 0.5236(3) 0.8847(2) 0.0574(9) Uani 1 1 d . .
H31 H 0.6447 0.5364 0.8259 0.069 Uiso 1 1 calc R U
C9 C 1.0758(4) 0.9121(3) 0.5856(3) 0.0798(13) Uani 1 1 d . .
H9 H 1.1409 0.9483 0.6271 0.096 Uiso 1 1 calc R U
C7 C 1.0029(4) 0.8276(3) 0.4353(3) 0.0594(9) Uani 1 1 d . .
H7 H 1.0200 0.8064 0.3738 0.071 Uiso 1 1 calc R U
C6 C 0.6736(4) 0.6215(3) 0.5677(2) 0.0702(12) Uani 1 1 d . .
H6A H 0.5920 0.5772 0.5767 0.084 Uiso 1 1 calc R U
H6B H 0.7144 0.6462 0.6286 0.084 Uiso 1 1 calc R U
C33 C 1.1734(3) 0.7989(3) 1.1234(2) 0.0508(8) Uani 1 1 d . .
C4 C 0.7848(4) 0.4683(3) 0.5494(2) 0.0646(10) Uani 1 1 d . .
H4 H 0.7637 0.4564 0.6095 0.077 Uiso 1 1 calc R U
C10 C 0.9557(4) 0.8877(3) 0.6147(2) 0.0623(10) Uani 1 1 d . .
H10 H 0.9378 0.9071 0.6764 0.075 Uiso 1 1 calc R U
C32 C 1.1044(3) 0.7652(3) 1.0289(2) 0.0555(9) Uani 1 1 d . .
H32A H 1.1297 0.8223 0.9914 0.067 Uiso 1 1 calc R U
H32B H 1.1338 0.7029 0.9987 0.067 Uiso 1 1 calc R U
C14 C 0.4558(3) 0.7533(3) 0.6168(2) 0.0483(8) Uani 1 1 d . .
C19 C 0.4234(4) 0.6850(3) 0.6821(2) 0.0615(9) Uani 1 1 d . .
H19 H 0.4440 0.6174 0.6731 0.074 Uiso 1 1 calc R U
C18 C 0.3605(4) 0.7157(3) 0.7609(2) 0.0699(11) Uani 1 1 d . .
H18 H 0.3374 0.6679 0.8034 0.084 Uiso 1 1 calc R U
C1 C 0.8492(3) 0.5091(3) 0.3761(2) 0.0577(9) Uani 1 1 d . .
H1 H 0.8727 0.5236 0.3171 0.069 Uiso 1 1 calc R U
C15 C 0.4283(4) 0.8553(3) 0.6346(2) 0.0610(9) Uani 1 1 d . .
H15 H 0.4510 0.9036 0.5925 0.073 Uiso 1 1 calc R U
C17 C 0.3323(4) 0.8155(4) 0.7766(2) 0.0668(11) Uani 1 1 d . .
H17 H 0.2895 0.8356 0.8294 0.080 Uiso 1 1 calc R U
C23 C 0.6969(4) 0.8684(3) 1.1139(2) 0.0671(11) Uani 1 1 d . .
H23 H 0.7180 0.8833 1.1771 0.081 Uiso 1 1 calc R U
C2 C 0.8811(4) 0.4223(3) 0.4081(3) 0.0747(12) Uani 1 1 d . .
H2 H 0.9245 0.3777 0.3708 0.090 Uiso 1 1 calc R U
C28 C 0.7289(4) 0.4894(3) 1.0571(2) 0.0673(10) Uani 1 1 d . .
H28 H 0.7500 0.4791 1.1170 0.081 Uiso 1 1 calc R U
C29 C 0.6288(4) 0.4231(3) 1.0088(3) 0.0802(12) Uani 1 1 d . .
H29 H 0.5811 0.3672 1.0354 0.096 Uiso 1 1 calc R U
C38 C 1.2000(4) 0.7249(3) 1.1770(2) 0.0697(11) Uani 1 1 d . .
H38 H 1.1682 0.6524 1.1590 0.084 Uiso 1 1 calc R U
C8 C 1.1008(4) 0.8832(3) 0.4940(3) 0.0766(12) Uani 1 1 d . .
H8 H 1.1823 0.9009 0.4724 0.092 Uiso 1 1 calc R U
C3 C 0.8486(4) 0.4014(3) 0.4959(3) 0.0810(13) Uani 1 1 d . .
H3 H 0.8697 0.3425 0.5188 0.097 Uiso 1 1 calc R U
C34 C 1.2183(4) 0.9050(3) 1.1530(3) 0.0725(11) Uani 1 1 d . .
H34 H 1.1997 0.9559 1.1178 0.087 Uiso 1 1 calc R U
C36 C 1.3187(4) 0.8639(5) 1.2866(3) 0.0925(17) Uani 1 1 d . .
H36 H 1.3678 0.8857 1.3413 0.111 Uiso 1 1 calc R U
C35 C 1.2909(4) 0.9376(4) 1.2346(3) 0.0896(15) Uani 1 1 d . .
H35 H 1.3208 1.0101 1.2538 0.108 Uiso 1 1 calc R U
C37 C 1.2743(5) 0.7583(5) 1.2582(3) 0.0934(15) Uani 1 1 d . .
H37 H 1.2938 0.7078 1.2934 0.112 Uiso 1 1 calc R U
C16 C 0.3673(4) 0.8857(3) 0.7145(3) 0.0720(11) Uani 1 1 d . .
H16 H 0.3501 0.9543 0.7259 0.086 Uiso 1 1 calc R U
O2 O 0.7770(2) 0.7080(2) 0.78644(13) 0.0661(7) Uani 1 1 d . .
O1 O 0.8208(3) 0.7004(2) 0.28682(14) 0.0712(7) Uani 1 1 d . .
C13 C 0.5127(3) 0.7200(3) 0.5254(2) 0.0614(10) Uani 1 1 d . .
H13A H 0.4657 0.6499 0.4998 0.074 Uiso 1 1 calc R U
H13B H 0.4991 0.7694 0.4829 0.074 Uiso 1 1 calc R U
C21 C 0.5528(4) 0.8589(3) 0.9874(3) 0.0702(11) Uani 1 1 d . .
H21 H 0.4764 0.8697 0.9633 0.084 Uiso 1 1 calc R U
C30 C 0.5990(4) 0.4395(3) 0.9205(3) 0.0750(12) Uani 1 1 d . .
H30 H 0.5328 0.3935 0.8857 0.090 Uiso 1 1 calc R U
C22 C 0.5816(4) 0.8815(3) 1.0818(3) 0.0797(13) Uani 1 1 d . .
H22 H 0.5236 0.9051 1.1227 0.096 Uiso 1 1 calc R U

loop_
_atom_site_aniso_label
_atom_site_aniso_U_11
_atom_site_aniso_U_22
_atom_site_aniso_U_33
_atom_site_aniso_U_23
_atom_site_aniso_U_13
_atom_site_aniso_U_12
V1 0.0572(4) 0.0457(3) 0.0336(3) 0.0092(2) 0.0023(2) 0.0068(3)
V2 0.0565(4) 0.0498(3) 0.0292(3) 0.0061(2) 0.0019(2) 0.0091(3)
Cl1 0.0640(6) 0.0505(5) 0.0656(5) 0.0230(4) -0.0051(4) 0.0059(4)
Cl4 0.0788(7) 0.0732(7) 0.0566(5) -0.0039(5) 0.0182(5) 0.0253(5)
Cl3 0.0734(7) 0.0565(5) 0.0564(5) 0.0202(4) 0.0072(4) 0.0060(5)
Cl2 0.0805(7) 0.0516(5) 0.0537(5) 0.0022(4) -0.0235(4) 0.0000(5)
C5 0.045(2) 0.0403(17) 0.0416(16) 0.0091(14) -0.0023(13) 0.0014(14)
N4 0.0533(18) 0.0385(14) 0.0322(12) 0.0044(11) -0.0003(11) 0.0109(12)
N1 0.0487(17) 0.0355(14) 0.0356(13) 0.0030(11) 0.0010(11) 0.0000(11)
N2 0.0473(17) 0.0424(15) 0.0488(15) 0.0159(12) 0.0051(12) 0.0070(12)
N5 0.0449(17) 0.0475(16) 0.0394(13) 0.0107(11) -0.0033(11) 0.0072(12)
N3 0.0497(17) 0.0435(15) 0.0346(13) -0.0005(11) 0.0002(11) 0.0078(12)
N6 0.0509(17) 0.0443(15) 0.0344(13) 0.0014(11) 0.0009(11) 0.0073(12)
C12 0.047(2) 0.0493(19) 0.0343(15) -0.0012(14) -0.0016(13) 0.0016(15)
C24 0.053(2) 0.0411(18) 0.0419(17) 0.0046(14) 0.0006(14) 0.0098(15)
C25 0.055(2) 0.051(2) 0.0371(16) -0.0024(14) -0.0059(14) 0.0159(16)
C11 0.050(2) 0.0454(19) 0.0446(17) 0.0140(14) -0.0065(14) 0.0001(15)
C20 0.062(3) 0.057(2) 0.056(2) 0.0081(17) -0.0090(17) 0.0103(18)
C27 0.060(2) 0.0392(18) 0.0403(16) 0.0063(14) 0.0045(14) 0.0109(15)
C26 0.071(3) 0.048(2) 0.0415(17) 0.0100(15) -0.0100(16) 0.0066(17)
C31 0.062(3) 0.055(2) 0.0506(19) 0.0011(17) -0.0049(17) 0.0023(18)
C9 0.054(3) 0.081(3) 0.100(3) 0.019(3) -0.023(2) 0.000(2)
C7 0.051(2) 0.056(2) 0.075(2) 0.0229(18) 0.0137(18) 0.0086(18)
C6 0.120(4) 0.047(2) 0.0488(19) 0.0163(16) 0.031(2) 0.021(2)
C33 0.042(2) 0.064(2) 0.0495(18) 0.0053(16) -0.0015(14) 0.0180(17)
C4 0.067(3) 0.068(3) 0.066(2) 0.0270(19) 0.0035(19) 0.019(2)
C10 0.050(2) 0.070(2) 0.061(2) 0.0139(18) -0.0160(17) -0.0031(18)
C32 0.047(2) 0.073(2) 0.0468(18) 0.0055(17) 0.0017(15) 0.0122(18)
C14 0.0390(19) 0.055(2) 0.0456(17) 0.0057(15) 0.0002(14) -0.0031(15)
C19 0.061(3) 0.051(2) 0.073(2) 0.0174(18) 0.0188(19) 0.0067(18)
C18 0.065(3) 0.082(3) 0.066(2) 0.032(2) 0.0206(19) 0.009(2)
C1 0.060(2) 0.062(2) 0.0518(19) 0.0025(17) 0.0011(16) 0.0167(19)
C15 0.059(3) 0.059(2) 0.069(2) 0.0260(19) 0.0044(18) 0.0116(19)
C17 0.054(3) 0.090(3) 0.058(2) 0.003(2) 0.0074(17) 0.023(2)
C23 0.069(3) 0.080(3) 0.053(2) -0.0063(19) 0.0049(18) 0.027(2)
C2 0.073(3) 0.071(3) 0.087(3) 0.007(2) 0.012(2) 0.034(2)
C28 0.071(3) 0.069(3) 0.063(2) 0.0305(19) -0.0048(19) 0.003(2)
C29 0.066(3) 0.072(3) 0.100(3) 0.038(2) 0.005(2) -0.011(2)
C38 0.070(3) 0.068(3) 0.075(2) 0.015(2) -0.014(2) 0.019(2)
C8 0.042(2) 0.072(3) 0.119(4) 0.036(3) 0.005(2) 0.005(2)
C3 0.082(3) 0.075(3) 0.101(3) 0.032(3) -0.003(3) 0.040(3)
C34 0.054(3) 0.065(3) 0.097(3) 0.004(2) -0.017(2) 0.014(2)
C36 0.057(3) 0.154(5) 0.061(3) -0.017(3) -0.017(2) 0.030(3)
C35 0.059(3) 0.091(4) 0.107(4) -0.031(3) -0.020(3) 0.017(3)
C37 0.076(3) 0.134(5) 0.079(3) 0.033(3) -0.017(2) 0.030(3)
C16 0.076(3) 0.072(3) 0.074(3) 0.002(2) -0.003(2) 0.035(2)
O2 0.0788(19) 0.0832(19) 0.0343(11) 0.0097(11) -0.0093(11) 0.0102(15)
O1 0.087(2) 0.0859(19) 0.0446(13) 0.0188(12) 0.0193(12) 0.0199(16)
C13 0.045(2) 0.079(3) 0.0496(19) -0.0009(18) 0.0013(15) -0.0080(18)
C21 0.049(2) 0.077(3) 0.085(3) 0.000(2) -0.007(2) 0.019(2)
C30 0.065(3) 0.063(3) 0.089(3) 0.006(2) -0.012(2) -0.004(2)
C22 0.062(3) 0.095(3) 0.082(3) -0.009(2) 0.010(2) 0.030(2)

loop_
_atom_type_symbol
_atom_type_description
_atom_type_scat_dispersion_real
_atom_type_scat_dispersion_imag
_atom_type_scat_source
C C 0.0033 0.0016 'International Tables Vol C Tables 4.2.6.8 and 6.1.1.4'
H H 0.0000 0.0000 'International Tables Vol C Tables 4.2.6.8 and 6.1.1.4'
Cl Cl 0.1484 0.1585 'International Tables Vol C Tables 4.2.6.8 and 6.1.1.4'
N N 0.0061 0.0033 'International Tables Vol C Tables 4.2.6.8 and 6.1.1.4'
O O 0.0106 0.0060 'International Tables Vol C Tables 4.2.6.8 and 6.1.1.4'
V V 0.3005 0.5294 'International Tables Vol C Tables 4.2.6.8 and 6.1.1.4'

loop_
_geom_angle_atom_site_label_1
_geom_angle_atom_site_label_2
_geom_angle_atom_site_label_3
_geom_angle
O1 V1 N2 93.11(12)
O1 V1 N3 94.32(12)
N2 V1 N3 85.16(9)
O1 V1 Cl1 102.95(10)
N2 V1 Cl1 88.30(7)
N3 V1 Cl1 161.84(7)
O1 V1 Cl2 102.13(10)
N2 V1 Cl2 163.80(8)
N3 V1 Cl2 88.23(7)
Cl1 V1 Cl2 93.53(4)
O1 V1 N1 164.30(12)
N2 V1 N1 74.57(9)
N3 V1 N1 75.28(9)
Cl1 V1 N1 86.65(7)
Cl2 V1 N1 89.46(6)
O2 V2 N6 94.24(12)
O2 V2 N5 92.38(11)
N6 V2 N5 82.13(9)
O2 V2 Cl4 102.96(9)
N6 V2 Cl4 86.10(7)
N5 V2 Cl4 161.32(7)
O2 V2 Cl3 101.57(10)
N6 V2 Cl3 162.78(7)
N5 V2 Cl3 90.36(8)
Cl4 V2 Cl3 96.83(4)
O2 V2 N4 165.01(12)
N6 V2 N4 75.61(9)
N5 V2 N4 75.51(9)
Cl4 V2 N4 87.55(6)
Cl3 V2 N4 87.54(7)
N3 C5 C4 121.9(3)
N3 C5 C6 118.4(3)
C4 C5 C6 119.7(3)
C25 N4 C26 111.6(2)
C25 N4 C32 109.8(2)
C26 N4 C32 110.1(3)
C25 N4 V2 105.54(17)
C26 N4 V2 107.70(16)
C32 N4 V2 112.13(17)
C6 N1 C12 111.1(3)
C6 N1 C13 110.8(3)
C12 N1 C13 109.3(2)
C6 N1 V1 109.20(18)
C12 N1 V1 104.67(17)
C13 N1 V1 111.55(17)
C11 N2 C7 117.7(3)
C11 N2 V1 119.5(2)
C7 N2 V1 122.8(2)
C20 N5 C24 118.3(3)
C20 N5 V2 122.4(2)
C24 N5 V2 118.6(2)
C5 N3 C1 118.4(3)
C5 N3 V1 121.0(2)
C1 N3 V1 120.7(2)
C27 N6 C31 118.9(3)
C27 N6 V2 119.9(2)
C31 N6 V2 121.2(2)
N1 C12 C11 111.7(2)
N5 C24 C23 120.9(3)
N5 C24 C25 116.7(3)
C23 C24 C25 122.3(3)
N4 C25 C24 112.8(2)
N2 C11 C10 121.9(3)
N2 C11 C12 116.2(3)
C10 C11 C12 121.7(3)
N5 C20 C21 123.2(3)
N6 C27 C28 120.9(3)
N6 C27 C26 118.4(3)
C28 C27 C26 120.4(3)
N4 C26 C27 114.0(2)
N6 C31 C30 122.1(3)
C10 C9 C8 119.6(4)
N2 C7 C8 122.8(3)
N1 C6 C5 115.7(3)
C34 C33 C38 118.7(3)
C34 C33 C32 119.4(3)
C38 C33 C32 121.7(3)
C3 C4 C5 119.3(3)
C9 C10 C11 119.4(4)
N4 C32 C33 117.3(3)
C19 C14 C15 117.8(3)
C19 C14 C13 123.0(3)
C15 C14 C13 119.1(3)
C14 C19 C18 121.0(4)
C17 C18 C19 120.4(4)
N3 C1 C2 122.0(3)
C16 C15 C14 120.6(3)
C18 C17 C16 119.6(3)
C22 C23 C24 119.9(3)
C1 C2 C3 119.3(4)
C29 C28 C27 119.6(3)
C28 C29 C30 119.4(4)
C33 C38 C37 120.0(4)
C7 C8 C9 118.5(4)
C4 C3 C2 119.1(4)
C33 C34 C35 120.8(4)
C37 C36 C35 119.6(4)
C36 C35 C34 120.2(4)
C36 C37 C38 120.7(4)
C17 C16 C15 120.5(4)
N1 C13 C14 117.6(2)
C20 C21 C22 118.8(4)
C31 C30 C29 119.0(4)
C23 C22 C21 118.8(4)

loop_
_geom_bond_atom_site_label_1
_geom_bond_atom_site_label_2
_geom_bond_distance
V1 O1 1.590(2)
V1 N2 2.137(3)
V1 N3 2.138(3)
V1 Cl1 2.3459(10)
V1 Cl2 2.3517(10)
V1 N1 2.390(2)
V2 O2 1.588(2)
V2 N6 2.136(3)
V2 N5 2.144(3)
V2 Cl4 2.3450(11)
V2 Cl3 2.3457(11)
V2 N4 2.389(2)
C5 N3 1.340(3)
C5 C4 1.375(4)
C5 C6 1.489(4)
N4 C25 1.475(4)
N4 C26 1.479(4)
N4 C32 1.504(4)
N1 C6 1.470(4)
N1 C12 1.475(4)
N1 C13 1.502(4)
N2 C11 1.344(4)
N2 C7 1.346(4)
N5 C20 1.338(4)
N5 C24 1.351(3)
N3 C1 1.352(4)
N6 C27 1.339(4)
N6 C31 1.348(4)
C12 C11 1.494(4)
C24 C23 1.384(4)
C24 C25 1.486(4)
C11 C10 1.381(4)
C20 C21 1.359(5)
C27 C28 1.375(5)
C27 C26 1.494(5)
C31 C30 1.353(5)
C9 C10 1.354(6)
C9 C8 1.377(5)
C7 C8 1.371(5)
C33 C34 1.367(5)
C33 C38 1.374(5)
C33 C32 1.525(4)
C4 C3 1.368(5)
C14 C19 1.379(4)
C14 C15 1.390(5)
C14 C13 1.512(4)
C19 C18 1.386(5)
C18 C17 1.364(5)
C1 C2 1.362(5)
C15 C16 1.387(5)
C17 C16 1.364(5)
C23 C22 1.367(5)
C2 C3 1.374(5)
C28 C29 1.362(5)
C29 C30 1.372(5)
C38 C37 1.390(5)
C34 C35 1.385(5)
C36 C37 1.357(6)
C36 C35 1.361(6)
C21 C22 1.384(5)
